data_4064770
loop_
_publ_author_name
'Gao, Jing'
'Liu, Yanyan'
'Zhao, Yanxia'
'Yang, Xiao-Juan'
'Sui, Yunxia'

_publ_section_title
;
 Syntheses and Structures of Magnesium Complexes with Reduced \a-Diimine
 Ligands
;
_journal_issue 22
_journal_name_full Organometallics
_journal_page_first 6071
_journal_paper_doi 10.1021/om2003199
_journal_volume 30
_journal_year 2011
_chemical_formula_sum 'C44 H56 Mg N4'
_chemical_formula_weight 665.24
_chemical_name_systematic
; 
 ? 
;
_space_group_IT_number 43
_symmetry_cell_setting orthorhombic
_symmetry_space_group_name_Hall 'F 2 -2d'
_symmetry_space_group_name_H-M 'F d d 2'
_atom_sites_solution_hydrogens geom
_atom_sites_solution_primary direct
_atom_sites_solution_secondary difmap
_audit_creation_method SHELXL-97
_cell_angle_alpha 90.00
_cell_angle_beta 90.00
_cell_angle_gamma 90.00
_cell_formula_units_Z 8
_cell_length_a 20.497(6)
_cell_length_b 26.472(7)
_cell_length_c 14.723(4)
_cell_measurement_temperature 296(2)
_cell_volume 7989(4)
_computing_cell_refinement 'Bruker SMART'
_computing_data_collection 'Bruker SMART APEX II'
_computing_data_reduction 'Bruker SAINT'
_computing_structure_refinement 'SHELXL-97 (Sheldrick, 2008)'
_computing_structure_solution 'SHELXS-97 (Sheldrick, 2008)'
_diffrn_ambient_temperature 296(2)
_diffrn_measured_fraction_theta_full 1.000
_diffrn_measured_fraction_theta_max 1.000
_diffrn_measurement_device_type 'Bruker APEX II area detector'
_diffrn_measurement_method '\w scans'
_diffrn_radiation_monochromator graphite
_diffrn_radiation_source 'fine-focus sealed tube'
_diffrn_radiation_type MoK\a
_diffrn_radiation_wavelength 0.71073
_diffrn_reflns_av_R_equivalents 0.0417
_diffrn_reflns_av_sigmaI/netI 0.0435
_diffrn_reflns_limit_h_max 24
_diffrn_reflns_limit_h_min -22
_diffrn_reflns_limit_k_max 31
_diffrn_reflns_limit_k_min -31
_diffrn_reflns_limit_l_max 17
_diffrn_reflns_limit_l_min -17
_diffrn_reflns_number 12999
_diffrn_reflns_theta_full 25.05
_diffrn_reflns_theta_max 25.05
_diffrn_reflns_theta_min 1.87
_exptl_absorpt_coefficient_mu 0.079
_exptl_absorpt_correction_T_max 0.9845
_exptl_absorpt_correction_T_min 0.9768
_exptl_absorpt_correction_type multi-scan
_exptl_absorpt_process_details SADABS
_exptl_crystal_colour red
_exptl_crystal_density_diffrn 1.106
_exptl_crystal_density_method 'not measured'
_exptl_crystal_description block
_exptl_crystal_F_000 2880
_exptl_crystal_size_max 0.30
_exptl_crystal_size_mid 0.25
_exptl_crystal_size_min 0.20
_refine_diff_density_max 0.112
_refine_diff_density_min -0.117
_refine_diff_density_rms 0.027
_refine_ls_abs_structure_details 'Flack H D (1983), Acta Cryst. A39, 876-881'
_refine_ls_abs_structure_Flack 0.5(3)
_refine_ls_extinction_method none
_refine_ls_goodness_of_fit_ref 1.021
_refine_ls_hydrogen_treatment constr
_refine_ls_matrix_type full
_refine_ls_number_parameters 230
_refine_ls_number_reflns 3529
_refine_ls_number_restraints 1
_refine_ls_restrained_S_all 1.021
_refine_ls_R_factor_all 0.0820
_refine_ls_R_factor_gt 0.0429
_refine_ls_shift/su_max 0.001
_refine_ls_shift/su_mean 0.000
_refine_ls_structure_factor_coef Fsqd
_refine_ls_weighting_details 'calc w=1/[\s^2^(Fo^2^)+(0.0575P)^2^+0.0000P] where P=(Fo^2^+2Fc^2^)/3'
_refine_ls_weighting_scheme calc
_refine_ls_wR_factor_gt 0.0971
_refine_ls_wR_factor_ref 0.1132
_reflns_number_gt 2318
_reflns_number_total 3529
_reflns_threshold_expression >2sigma(I)
_cod_data_source_file om2003199_si_002.cif
_cod_data_source_block MgMesL2
_cod_depositor_comments
;
The following automatic conversions were performed:

'_symmetry_cell_setting' value 'Orthorhombic' changed to
'orthorhombic' according to
/home/saulius/struct/CIF-dictionaries/cif_core.dic dictionary named
'cif_core.dic' version 2.4.1 from
2010-06-29.

'_exptl_absorpt_correction_type' value 'Multi-scan'
changed to 'multi-scan' according to
/home/saulius/struct/CIF-dictionaries/cif_core.dic dictionary named
'cif_core.dic' version 2.4.1 from 2010-06-29.

Automatic conversion script
Id: cif_fix_values 1715 2011-07-08 13:25:40Z adriana 
;
_cod_original_sg_symbol_H-M Fdd2
_cod_database_code 4064770

loop_
_symmetry_equiv_pos_as_xyz
'x, y, z'
'-x, -y, z'
'x+1/4, -y+1/4, z+1/4'
'-x+1/4, y+1/4, z+1/4'
'x, y+1/2, z+1/2'
'-x, -y+1/2, z+1/2'
'x+1/4, -y+3/4, z+3/4'
'-x+1/4, y+3/4, z+3/4'
'x+1/2, y, z+1/2'
'-x+1/2, -y, z+1/2'
'x+3/4, -y+1/4, z+3/4'
'-x+3/4, y+1/4, z+3/4'
'x+1/2, y+1/2, z'
'-x+1/2, -y+1/2, z'
'x+3/4, -y+3/4, z+1/4'
'-x+3/4, y+3/4, z+1/4'

loop_
_atom_site_label
_atom_site_type_symbol
_atom_site_fract_x
_atom_site_fract_y
_atom_site_fract_z
_atom_site_U_iso_or_equiv
_atom_site_adp_type
_atom_site_occupancy
_atom_site_symmetry_multiplicity
_atom_site_calc_flag
_atom_site_refinement_flags
Mg1 Mg 0.0000 1.0000 0.23591(10) 0.0517(3) Uani 1 2 d S
N1 N 0.03717(11) 1.05678(8) 0.15303(15) 0.0559(6) Uani 1 1 d .
N2 N 0.01505(10) 0.93735(8) 0.31739(15) 0.0551(6) Uani 1 1 d .
C1 C 0.02949(13) 1.10346(10) 0.1873(2) 0.0556(7) Uani 1 1 d .
C2 C 0.04808(17) 1.14896(12) 0.1401(2) 0.0818(10) Uani 1 1 d .
H2A H 0.0566 1.1413 0.0775 0.123 Uiso 1 1 calc R
H2B H 0.0867 1.1627 0.1675 0.123 Uiso 1 1 calc R
H2C H 0.0133 1.1732 0.1440 0.123 Uiso 1 1 calc R
C3 C 0.06846(14) 1.05262(9) 0.06627(19) 0.0537(7) Uani 1 1 d .
C4 C 0.03420(13) 1.06139(9) -0.0142(2) 0.0588(7) Uani 1 1 d .
C5 C 0.06721(18) 1.05708(11) -0.0953(2) 0.0708(9) Uani 1 1 d .
H5 H 0.0443 1.0628 -0.1489 0.085 Uiso 1 1 calc R
C6 C 0.13300(17) 1.04460(11) -0.1014(2) 0.0667(8) Uani 1 1 d .
C7 C 0.16499(14) 1.03585(10) -0.0202(2) 0.0642(7) Uani 1 1 d .
H7 H 0.2089 1.0271 -0.0220 0.077 Uiso 1 1 calc R
C8 C 0.13478(14) 1.03951(9) 0.06344(18) 0.0543(7) Uani 1 1 d .
C9 C -0.03699(14) 1.07535(11) -0.0126(2) 0.0773(9) Uani 1 1 d .
H9A H -0.0512 1.0834 -0.0730 0.116 Uiso 1 1 calc R
H9B H -0.0432 1.1042 0.0261 0.116 Uiso 1 1 calc R
H9C H -0.0620 1.0474 0.0102 0.116 Uiso 1 1 calc R
C10 C 0.16834(17) 1.04307(13) -0.1904(2) 0.0892(10) Uani 1 1 d .
H10A H 0.1985 1.0708 -0.1936 0.134 Uiso 1 1 calc R
H10B H 0.1374 1.0457 -0.2392 0.134 Uiso 1 1 calc R
H10C H 0.1917 1.0118 -0.1955 0.134 Uiso 1 1 calc R
C11 C 0.17191(16) 1.02968(12) 0.1500(2) 0.0787(9) Uani 1 1 d .
H11A H 0.2179 1.0301 0.1376 0.118 Uiso 1 1 calc R
H11B H 0.1598 0.9972 0.1738 0.118 Uiso 1 1 calc R
H11C H 0.1617 1.0554 0.1937 0.118 Uiso 1 1 calc R
C12 C -0.00210(13) 0.89342(10) 0.2787(2) 0.0553(7) Uani 1 1 d .
C13 C 0.00269(15) 0.84562(11) 0.3241(2) 0.0788(9) Uani 1 1 d .
H13A H 0.0314 0.8487 0.3754 0.118 Uiso 1 1 calc R
H13B H 0.0197 0.8208 0.2829 0.118 Uiso 1 1 calc R
H13C H -0.0398 0.8354 0.3445 0.118 Uiso 1 1 calc R
C14 C 0.03148(15) 0.93557(10) 0.41193(19) 0.0563(7) Uani 1 1 d .
C15 C 0.09625(16) 0.93563(11) 0.4389(2) 0.0664(9) Uani 1 1 d .
C16 C 0.1100(2) 0.93462(11) 0.5332(3) 0.0831(11) Uani 1 1 d .
H16 H 0.1533 0.9345 0.5523 0.100 Uiso 1 1 calc R
C17 C 0.0615(3) 0.93381(12) 0.5969(2) 0.0871(11) Uani 1 1 d .
C18 C -0.0019(2) 0.93358(12) 0.5681(2) 0.0835(10) Uani 1 1 d .
H18 H -0.0350 0.9330 0.6113 0.100 Uiso 1 1 calc R
C19 C -0.01868(16) 0.93417(11) 0.4763(2) 0.0689(8) Uani 1 1 d .
C20 C 0.15071(16) 0.93673(15) 0.3710(2) 0.0912(11) Uani 1 1 d .
H20A H 0.1411 0.9138 0.3222 0.137 Uiso 1 1 calc R
H20B H 0.1906 0.9267 0.3999 0.137 Uiso 1 1 calc R
H20C H 0.1553 0.9703 0.3472 0.137 Uiso 1 1 calc R
C21 C 0.0785(3) 0.93197(16) 0.6975(2) 0.1344(19) Uani 1 1 d .
H21A H 0.1251 0.9316 0.7046 0.202 Uiso 1 1 calc R
H21B H 0.0603 0.9020 0.7240 0.202 Uiso 1 1 calc R
H21C H 0.0608 0.9612 0.7273 0.202 Uiso 1 1 calc R
C22 C -0.08898(16) 0.93287(13) 0.4485(3) 0.0925(11) Uani 1 1 d .
H22A H -0.1017 0.8986 0.4364 0.139 Uiso 1 1 calc R
H22B H -0.0948 0.9528 0.3946 0.139 Uiso 1 1 calc R
H22C H -0.1154 0.9463 0.4965 0.139 Uiso 1 1 calc R

loop_
_atom_site_aniso_label
_atom_site_aniso_U_11
_atom_site_aniso_U_22
_atom_site_aniso_U_33
_atom_site_aniso_U_23
_atom_site_aniso_U_13
_atom_site_aniso_U_12
Mg1 0.0595(7) 0.0444(6) 0.0511(7) 0.000 0.000 -0.0069(6)
N1 0.0632(15) 0.0529(16) 0.0516(14) -0.0003(11) 0.0095(12) -0.0073(11)
N2 0.0638(14) 0.0516(14) 0.0500(15) -0.0006(11) -0.0083(12) -0.0052(10)
C1 0.0615(16) 0.0470(18) 0.0582(19) -0.0008(13) 0.0062(15) -0.0089(14)
C2 0.097(2) 0.061(2) 0.087(2) -0.0045(17) 0.0154(19) -0.0166(17)
C3 0.0678(18) 0.0444(15) 0.0489(17) -0.0015(13) 0.0066(16) -0.0074(12)
C4 0.0679(19) 0.0529(16) 0.0555(18) 0.0051(15) 0.0052(19) -0.0033(13)
C5 0.089(2) 0.070(2) 0.053(2) -0.0010(15) -0.0084(19) -0.0112(18)
C6 0.078(2) 0.063(2) 0.060(2) -0.0056(15) 0.0129(19) -0.0120(15)
C7 0.0663(17) 0.0569(17) 0.069(2) -0.0079(17) 0.019(2) -0.0055(13)
C8 0.0637(18) 0.0470(15) 0.0523(19) -0.0015(13) 0.0042(16) -0.0061(12)
C9 0.075(2) 0.073(2) 0.084(2) 0.0043(19) -0.012(2) -0.0040(16)
C10 0.113(3) 0.091(2) 0.064(2) -0.0151(19) 0.027(2) -0.0178(19)
C11 0.079(2) 0.085(2) 0.072(2) 0.0029(18) -0.0009(19) 0.0064(18)
C12 0.0623(17) 0.0461(17) 0.0575(18) 0.0031(13) -0.0073(14) -0.0061(13)
C13 0.102(2) 0.0537(18) 0.080(2) 0.0052(16) -0.019(2) -0.0055(15)
C14 0.0646(19) 0.0469(17) 0.057(2) 0.0057(13) -0.0082(16) -0.0009(13)
C15 0.072(2) 0.064(2) 0.064(2) -0.0036(15) -0.0129(17) 0.0013(15)
C16 0.107(3) 0.062(2) 0.081(3) 0.0006(18) -0.039(2) -0.0002(19)
C17 0.147(4) 0.059(2) 0.055(2) 0.0021(15) -0.008(3) -0.004(2)
C18 0.130(3) 0.063(2) 0.058(2) 0.0060(15) 0.018(3) -0.0019(19)
C19 0.088(2) 0.0536(18) 0.065(2) 0.0087(17) 0.004(2) -0.0020(14)
C20 0.072(2) 0.105(3) 0.096(3) -0.007(2) -0.004(2) -0.0005(19)
C21 0.239(6) 0.109(3) 0.055(2) 0.001(2) -0.041(3) -0.004(3)
C22 0.076(2) 0.091(3) 0.111(3) 0.015(2) 0.019(2) -0.0017(19)

loop_
_atom_type_symbol
_atom_type_description
_atom_type_scat_dispersion_real
_atom_type_scat_dispersion_imag
_atom_type_scat_source
C C 0.0033 0.0016 'International Tables Vol C Tables 4.2.6.8 and 6.1.1.4'
H H 0.0000 0.0000 'International Tables Vol C Tables 4.2.6.8 and 6.1.1.4'
N N 0.0061 0.0033 'International Tables Vol C Tables 4.2.6.8 and 6.1.1.4'
Mg Mg 0.0486 0.0363 'International Tables Vol C Tables 4.2.6.8 and 6.1.1.4'

loop_
_geom_angle_atom_site_label_1
_geom_angle_atom_site_label_2
_geom_angle_atom_site_label_3
_geom_angle
_geom_angle_site_symmetry_1
_geom_angle_site_symmetry_3
N2 Mg1 N2 109.16(14) 2_575 .
N2 Mg1 N1 79.38(8) 2_575 .
N2 Mg1 N1 149.78(9) . .
N2 Mg1 N1 149.78(9) 2_575 2_575
N2 Mg1 N1 79.38(8) . 2_575
N1 Mg1 N1 108.18(14) . 2_575
C1 N1 C3 117.2(2) . .
C1 N1 Mg1 113.66(18) . .
C3 N1 Mg1 129.13(16) . .
C12 N2 C14 116.5(2) . .
C12 N2 Mg1 114.15(18) . .
C14 N2 Mg1 128.65(16) . .
N1 C1 C2 123.8(3) . .
N1 C1 C12 116.3(2) . 2_575
C2 C1 C12 119.9(3) . 2_575
C4 C3 C8 120.2(3) . .
C4 C3 N1 121.2(3) . .
C8 C3 N1 118.6(3) . .
C5 C4 C3 118.3(3) . .
C5 C4 C9 120.6(3) . .
C3 C4 C9 121.0(3) . .
C4 C5 C6 123.4(3) . .
C7 C6 C5 116.4(3) . .
C7 C6 C10 121.5(3) . .
C5 C6 C10 122.1(3) . .
C8 C7 C6 123.1(3) . .
C7 C8 C3 118.5(3) . .
C7 C8 C11 121.0(3) . .
C3 C8 C11 120.4(2) . .
N2 C12 C13 123.3(3) . .
N2 C12 C1 116.3(2) . 2_575
C13 C12 C1 120.4(2) . 2_575
C15 C14 C19 120.7(3) . .
C15 C14 N2 120.2(3) . .
C19 C14 N2 119.1(3) . .
C14 C15 C16 118.1(3) . .
C14 C15 C20 121.5(3) . .
C16 C15 C20 120.4(3) . .
C17 C16 C15 121.8(3) . .
C18 C17 C16 118.6(3) . .
C18 C17 C21 121.3(4) . .
C16 C17 C21 120.1(4) . .
C17 C18 C19 122.4(3) . .
C18 C19 C14 118.4(3) . .
C18 C19 C22 120.2(3) . .
C14 C19 C22 121.5(3) . .

loop_
_geom_bond_atom_site_label_1
_geom_bond_atom_site_label_2
_geom_bond_distance
_geom_bond_site_symmetry_2
Mg1 N2 2.070(2) 2_575
Mg1 N2 2.070(2) .
Mg1 N1 2.080(2) .
Mg1 N1 2.080(2) 2_575
N1 C1 1.344(3) .
N1 C3 1.434(3) .
N2 C12 1.342(3) .
N2 C14 1.433(3) .
C1 C2 1.441(4) .
C1 C12 1.460(3) 2_575
C3 C4 1.396(4) .
C3 C8 1.404(4) .
C4 C5 1.378(4) .
C4 C9 1.505(4) .
C5 C6 1.391(5) .
C6 C7 1.383(4) .
C6 C10 1.498(4) .
C7 C8 1.382(4) .
C8 C11 1.507(4) .
C12 C13 1.435(4) .
C12 C1 1.460(3) 2_575
C14 C15 1.386(4) .
C14 C19 1.399(4) .
C15 C16 1.417(4) .
C15 C20 1.499(4) .
C16 C17 1.367(5) .
C17 C18 1.366(5) .
C17 C21 1.523(5) .
C18 C19 1.396(5) .
C19 C22 1.498(4) .
